data_7720860
loop_
_publ_author_name
'Dutta, Mousumi'
'Dutta, Ajana'
'Chakraborty, Pradip'

_publ_section_title
;
 Hydration-driven structural reorganization and switchable
 thermal-photoinduced spin-state dynamics in iron(II) spin-crossover
 crystalline solids.
;
_journal_issue 18
_journal_name_full 'Dalton transactions (Cambridge, England : 2003)'
_journal_page_first 7318
_journal_page_last 7328
_journal_paper_doi 10.1039/d6dt00384b
_journal_volume 55
_journal_year 2026
_chemical_formula_moiety '2(C22 H18 Fe N10), C6 Cr O12, Cl O4, 5(H2 O)'
_chemical_formula_sum 'C50 H46 Cl Cr Fe2 N20 O21'
_chemical_formula_weight 1462.22
_space_group_crystal_system orthorhombic
_space_group_IT_number 29
_space_group_name_Hall 'P 2c -2ac'
_space_group_name_H-M_alt 'P c a 21'
_atom_sites_solution_hydrogens mixed
_audit_creation_method SHELXL-2019/3
_audit_update_record
;
2025-05-20 deposited with the CCDC.	2026-04-08 downloaded from the CCDC.
;
_cell_angle_alpha 90
_cell_angle_beta 90
_cell_angle_gamma 90
_cell_formula_units_Z 4
_cell_length_a 22.526(3)
_cell_length_b 16.3717(18)
_cell_length_c 16.5570(18)
_cell_measurement_reflns_used 9060
_cell_measurement_temperature 296(2)
_cell_measurement_theta_max 24.7
_cell_measurement_theta_min 2.7
_cell_volume 6106.0(12)
_computing_cell_refinement 'SAINT V8.40A (Bruker, 2019)'
_computing_data_collection 'APEX2 (Bruker, 2016)'
_computing_data_reduction 'SAINT V8.40A (Bruker, 2019)'
_computing_molecular_graphics 'Olex2 1.5-alpha (Dolomanov et al., 2009)'
_computing_publication_material 'SHELXL-2019/2 (Sheldrick, 2019)'
_computing_structure_refinement 'SHELXL-2019/2 (Sheldrick, 2019)'
_computing_structure_solution 'olex2.solve 1.5-alpha (Bourhis et al., 2015)'
_diffrn_ambient_temperature 296(2)
_diffrn_measured_fraction_theta_full 1.000
_diffrn_measured_fraction_theta_max 0.996
_diffrn_measurement_device_type 'Bruker Apex2 CCD'
_diffrn_measurement_method '\w and \f scan'
_diffrn_radiation_type MoK\a
_diffrn_radiation_wavelength 0.71073
_diffrn_reflns_av_R_equivalents 0.0852
_diffrn_reflns_av_unetI/netI 0.0455
_diffrn_reflns_Laue_measured_fraction_full 1.000
_diffrn_reflns_Laue_measured_fraction_max 0.996
_diffrn_reflns_limit_h_max 27
_diffrn_reflns_limit_h_min -27
_diffrn_reflns_limit_k_max 19
_diffrn_reflns_limit_k_min -19
_diffrn_reflns_limit_l_max 20
_diffrn_reflns_limit_l_min -20
_diffrn_reflns_number 145190
_diffrn_reflns_point_group_measured_fraction_full 1.000
_diffrn_reflns_point_group_measured_fraction_max 0.995
_diffrn_reflns_theta_full 25.242
_diffrn_reflns_theta_max 25.806
_diffrn_reflns_theta_min 1.538
_diffrn_source 'Sealed tube'
_exptl_absorpt_coefficient_mu 0.781
_exptl_absorpt_correction_T_max 0.89
_exptl_absorpt_correction_T_min 0.85
_exptl_absorpt_correction_type multi-scan
_exptl_absorpt_process_details 'SADABS (Bruker, 2016)'
_exptl_crystal_colour 'reddish brown'
_exptl_crystal_density_diffrn 1.591
_exptl_crystal_density_meas ?
_exptl_crystal_description rod
_exptl_crystal_F_000 2988
_exptl_crystal_size_max 0.100
_exptl_crystal_size_mid 0.080
_exptl_crystal_size_min 0.060
_refine_diff_density_max 1.271
_refine_diff_density_min -1.137
_refine_diff_density_rms 0.061
_refine_ls_abs_structure_details
;
 Refined as an inversion twin.
;
_refine_ls_abs_structure_Flack 0.03(2)
_refine_ls_extinction_method none
_refine_ls_goodness_of_fit_ref 1.042
_refine_ls_hydrogen_treatment mixed
_refine_ls_matrix_type full
_refine_ls_number_parameters 943
_refine_ls_number_reflns 11697
_refine_ls_number_restraints 389
_refine_ls_restrained_S_all 1.054
_refine_ls_R_factor_all 0.0611
_refine_ls_R_factor_gt 0.0488
_refine_ls_shift/su_max 0.000
_refine_ls_shift/su_mean 0.000
_refine_ls_structure_factor_coef Fsqd
_refine_ls_weighting_details 'w=1/[\s^2^(Fo^2^)+(0.0410P)^2^+7.5477P] where P=(Fo^2^+2Fc^2^)/3'
_refine_ls_weighting_scheme calc
_refine_ls_wR_factor_gt 0.1132
_refine_ls_wR_factor_ref 0.1201
_reflns_Friedel_coverage 0.924
_reflns_Friedel_fraction_full 1.000
_reflns_Friedel_fraction_max 0.993
_reflns_number_gt 9793
_reflns_number_total 11697
_reflns_threshold_expression 'I > 2\s(I)'
_cod_data_source_file d6dt00384b2.cif
_cod_data_source_block 1b
_cod_depositor_comments
;
The following automatic conversions were performed:

data item '_exptl_crystal_density_meas' value 'not measured' was
changed to '?' -- the value is perceived as not measured.

Automatic conversion script
Id: cif_fix_values 8170 2020-07-09 18:12:32Z antanas 

 Adding full bibliography for 7720859--7720860.cif.
;
_cod_database_code 7720860
_shelx_shelxl_version_number 2019/3
_shelx_space_group_comment
;
The symmetry employed for this shelxl refinement is uniquely defined
by the following loop, which should always be used as a source of
symmetry information in preference to the above space-group names.
They are only intended as comments.
;
_shelx_estimated_absorpt_t_min 0.926
_shelx_estimated_absorpt_t_max 0.955

loop_
_space_group_symop_operation_xyz
'x, y, z'
'-x, -y, z+1/2'
'-x+1/2, y, z+1/2'
'x+1/2, -y, z'

loop_
_atom_site_label
_atom_site_type_symbol
_atom_site_fract_x
_atom_site_fract_y
_atom_site_fract_z
_atom_site_U_iso_or_equiv
_atom_site_adp_type
_atom_site_occupancy
_atom_site_site_symmetry_order
_atom_site_calc_flag
_atom_site_refinement_flags_posn
_atom_site_refinement_flags_adp
_atom_site_refinement_flags_occupancy
_atom_site_disorder_assembly
_atom_site_disorder_group
C1 C 0.7337(3) 0.1690(4) 0.6423(4) 0.0472(18) Uani 1 1 d . . . . .
H1 H 0.741738 0.188403 0.693888 0.057 Uiso 1 1 calc R U . . .
C2 C 0.6791(4) 0.1589(4) 0.6100(4) 0.0484(18) Uani 1 1 d . . . . .
H2 H 0.642809 0.170702 0.634065 0.058 Uiso 1 1 calc R U . . .
C3 C 0.6886(3) 0.1268(4) 0.5324(4) 0.0399(15) Uani 1 1 d . . . . .
C4 C 0.6528(3) 0.1001(4) 0.4651(4) 0.0424(15) Uani 1 1 d . . . . .
C5 C 0.5910(3) 0.1027(5) 0.4564(6) 0.061(2) Uani 1 1 d . . . . .
H5 H 0.566971 0.121200 0.498354 0.074 Uiso 1 1 calc R U . . .
C6 C 0.5665(4) 0.0775(6) 0.3847(6) 0.073(3) Uani 1 1 d . . . . .
H6 H 0.525861 0.082581 0.376357 0.088 Uiso 1 1 calc R U . . .
C7 C 0.6020(4) 0.0444(6) 0.3244(5) 0.066(2) Uani 1 1 d . . . . .
H7 H 0.585258 0.024147 0.277050 0.080 Uiso 1 1 calc R U . . .
C8 C 0.6627(3) 0.0422(4) 0.3363(4) 0.0455(16) Uani 1 1 d . . . . .
C9 C 0.7081(3) 0.0152(4) 0.2803(4) 0.0439(16) Uani 1 1 d . . . . .
C10 C 0.7087(4) -0.0239(5) 0.2056(4) 0.0539(19) Uani 1 1 d . . . . .
H10 H 0.676482 -0.041669 0.175246 0.065 Uiso 1 1 calc R U . . .
C11 C 0.7684(4) -0.0301(4) 0.1868(4) 0.0542(19) Uani 1 1 d . . . . .
H11 H 0.783968 -0.052942 0.139975 0.065 Uiso 1 1 calc R U . . .
C12 C 0.7927(5) -0.1508(5) 0.5226(4) 0.066(2) Uani 1 1 d . . . . .
H12 H 0.780937 -0.200137 0.545248 0.079 Uiso 1 1 calc R U . . .
C13 C 0.8505(4) -0.1217(5) 0.5188(4) 0.059(2) Uani 1 1 d . . . . .
H13 H 0.884890 -0.146915 0.537251 0.071 Uiso 1 1 calc R U . . .
C14 C 0.8451(3) -0.0455(4) 0.4805(4) 0.0440(16) Uani 1 1 d . . . . .
C15 C 0.8861(3) 0.0192(5) 0.4569(4) 0.0496(18) Uani 1 1 d . . . . .
C16 C 0.9467(3) 0.0220(7) 0.4662(5) 0.068(3) Uani 1 1 d . . . . .
H16 H 0.967108 -0.021246 0.489766 0.082 Uiso 1 1 calc R U . . .
C17 C 0.9763(4) 0.0906(8) 0.4395(5) 0.083(3) Uani 1 1 d . . . . .
H17 H 1.017316 0.093715 0.445440 0.100 Uiso 1 1 calc R U . . .
C18 C 0.9466(4) 0.1539(7) 0.4048(5) 0.073(3) Uani 1 1 d . . . . .
H18 H 0.966988 0.199608 0.386251 0.087 Uiso 1 1 calc R U . . .
C19 C 0.8850(3) 0.1488(5) 0.3976(4) 0.0485(18) Uani 1 1 d . . . . .
C20 C 0.8437(3) 0.2088(4) 0.3658(4) 0.0502(18) Uani 1 1 d . . . . .
C21 C 0.8469(5) 0.2872(6) 0.3301(5) 0.076(3) Uani 1 1 d . . . . .
H21 H 0.880787 0.317127 0.317634 0.091 Uiso 1 1 calc R U . . .
C22 C 0.7903(5) 0.3086(5) 0.3182(5) 0.073(3) Uani 1 1 d . . . . .
H22 H 0.777983 0.357868 0.295948 0.087 Uiso 1 1 calc R U . . .
C23 C 0.7425(5) -0.6569(5) 0.5219(5) 0.068(2) Uani 1 1 d . . . . .
H23 H 0.724950 -0.705545 0.538434 0.081 Uiso 1 1 calc R U . . .
C24 C 0.8008(5) -0.6389(5) 0.5274(4) 0.061(2) Uani 1 1 d . . . . .
H24 H 0.831064 -0.671582 0.547858 0.073 Uiso 1 1 calc R U . . .
C25 C 0.8057(3) -0.5595(4) 0.4952(4) 0.0465(17) Uani 1 1 d . . . . .
C26 C 0.8538(3) -0.5021(4) 0.4826(4) 0.0462(16) Uani 1 1 d . . . . .
C27 C 0.9127(4) -0.5094(6) 0.5028(5) 0.066(2) Uani 1 1 d . . . . .
H27 H 0.926597 -0.556034 0.528684 0.080 Uiso 1 1 calc R U . . .
C28 C 0.9507(4) -0.4465(6) 0.4839(6) 0.071(3) Uani 1 1 d . . . . .
H28 H 0.990774 -0.451678 0.496302 0.086 Uiso 1 1 calc R U . . .
C29 C 0.9310(4) -0.3754(5) 0.4467(5) 0.062(2) Uani 1 1 d . . . . .
H29 H 0.956648 -0.332454 0.435324 0.075 Uiso 1 1 calc R U . . .
C30 C 0.8708(3) -0.3715(4) 0.4273(4) 0.0458(15) Uani 1 1 d . . . . .
C31 C 0.8389(3) -0.3050(4) 0.3859(4) 0.0468(16) Uani 1 1 d . . . . .
C32 C 0.8544(4) -0.2318(5) 0.3480(5) 0.063(2) Uani 1 1 d . . . . .
H32 H 0.892092 -0.209553 0.342017 0.075 Uiso 1 1 calc R U . . .
C33 C 0.8024(4) -0.2007(5) 0.3220(5) 0.063(2) Uani 1 1 d . . . . .
H33 H 0.797918 -0.151775 0.294188 0.075 Uiso 1 1 calc R U . . .
C34 C 0.6924(4) -0.3198(5) 0.6394(5) 0.058(2) Uani 1 1 d . . . . .
H34 H 0.695782 -0.297538 0.690934 0.069 Uiso 1 1 calc R U . . .
C35 C 0.6407(4) -0.3323(5) 0.5987(5) 0.062(2) Uani 1 1 d . . . . .
H35 H 0.602376 -0.321289 0.616466 0.074 Uiso 1 1 calc R U . . .
C36 C 0.6575(3) -0.3653(4) 0.5247(4) 0.0453(16) Uani 1 1 d . . . . .
C37 C 0.6274(3) -0.3915(5) 0.4518(5) 0.0503(17) Uani 1 1 d . . . . .
C38 C 0.5674(3) -0.3908(6) 0.4347(5) 0.065(2) Uani 1 1 d . . . . .
H38 H 0.540663 -0.370634 0.472508 0.078 Uiso 1 1 calc R U . . .
C39 C 0.5473(4) -0.4197(7) 0.3619(6) 0.076(3) Uani 1 1 d . . . . .
H39 H 0.506856 -0.419874 0.350570 0.092 Uiso 1 1 calc R U . . .
C40 C 0.5870(4) -0.4482(6) 0.3063(6) 0.071(2) Uani 1 1 d . . . . .
H40 H 0.574023 -0.467051 0.256349 0.085 Uiso 1 1 calc R U . . .
C41 C 0.6468(3) -0.4486(5) 0.3254(4) 0.0492(17) Uani 1 1 d . . . . .
C42 C 0.6974(3) -0.4766(4) 0.2772(4) 0.0479(17) Uani 1 1 d . . . . .
C43 C 0.7044(4) -0.5102(5) 0.1993(4) 0.061(2) Uani 1 1 d . . . . .
H43 H 0.674664 -0.524049 0.162869 0.073 Uiso 1 1 calc R U . . .
C44 C 0.7642(4) -0.5178(5) 0.1890(5) 0.059(2) Uani 1 1 d . . . . .
H44 H 0.783309 -0.537764 0.143282 0.071 Uiso 1 1 calc R U . . .
C45 C 0.4888(4) 0.0512(6) 0.6659(5) 0.060(2) Uani 1 1 d . . . . .
C46 C 0.5477(3) 0.0746(6) 0.7071(5) 0.059(2) Uani 1 1 d . . . . .
C47 C 0.5625(5) 0.3046(7) 0.5601(7) 0.078(3) Uani 1 1 d . . . . .
C48 C 0.5637(5) 0.3540(8) 0.6379(6) 0.083(3) Uani 1 1 d . . . . .
C49 C 0.3971(4) 0.2334(6) 0.7805(5) 0.064(2) Uani 1 1 d . . . . .
C50 C 0.3750(4) 0.2708(5) 0.6997(5) 0.064(2) Uani 1 1 d . . . . .
N1 N 0.7748(3) 0.1461(3) 0.5869(3) 0.0415(13) Uani 1 1 d . . . . .
H1A H 0.812603 0.147952 0.593999 0.050 Uiso 1 1 calc R U . . .
N2 N 0.7481(2) 0.1203(3) 0.5198(3) 0.0366(11) Uani 1 1 d . . . . .
N3 N 0.7643(2) 0.0308(3) 0.3058(3) 0.0358(12) Uani 1 1 d . . . . .
N4 N 0.7999(3) 0.0022(3) 0.2474(3) 0.0419(13) Uani 1 1 d . . . . .
H4 H 0.837997 0.004441 0.248698 0.050 Uiso 1 1 calc R U . . .
N5 N 0.6871(2) 0.0713(3) 0.4049(3) 0.0343(11) Uani 1 1 d . . . . .
N6 N 0.8558(2) 0.0825(3) 0.4236(4) 0.0404(11) Uani 1 1 d . . . . .
N7 N 0.7568(3) -0.0958(3) 0.4882(3) 0.0460(14) Uani 1 1 d . . . . .
H7A H 0.719016 -0.101091 0.483342 0.055 Uiso 1 1 calc R U . . .
N8 N 0.7885(2) -0.0308(3) 0.4621(3) 0.0383(12) Uani 1 1 d . . . . .
N9 N 0.7859(3) 0.1868(3) 0.3722(3) 0.0389(12) Uani 1 1 d . . . . .
N10 N 0.7540(3) 0.2493(3) 0.3428(3) 0.0512(15) Uani 1 1 d . . . . .
H10A H 0.715923 0.250841 0.340185 0.061 Uiso 1 1 calc R U . . .
N11 N 0.7142(3) -0.5938(4) 0.4889(4) 0.0571(16) Uani 1 1 d . . . . .
H11A H 0.676661 -0.592426 0.479571 0.069 Uiso 1 1 calc R U . . .
N12 N 0.7521(3) -0.5325(3) 0.4722(3) 0.0437(13) Uani 1 1 d . . . . .
N13 N 0.7802(2) -0.3167(3) 0.3824(3) 0.0409(13) Uani 1 1 d . . . . .
N14 N 0.7579(3) -0.2514(3) 0.3425(3) 0.0484(14) Uani 1 1 d . . . . .
H14 H 0.720998 -0.243544 0.331845 0.058 Uiso 1 1 calc R U . . .
N15 N 0.8334(2) -0.4322(3) 0.4469(3) 0.0403(13) Uani 1 1 d . . . . .
N16 N 0.6663(3) -0.4206(3) 0.3969(3) 0.0420(13) Uani 1 1 d . . . . .
N17 N 0.7369(3) -0.3443(3) 0.5939(3) 0.0454(14) Uani 1 1 d . . . . .
H17A H 0.773617 -0.342090 0.607925 0.055 Uiso 1 1 calc R U . . .
N18 N 0.7175(2) -0.3732(3) 0.5228(3) 0.0390(12) Uani 1 1 d . . . . .
N19 N 0.7506(3) -0.4661(3) 0.3119(3) 0.0420(13) Uani 1 1 d . . . . .
N20 N 0.7908(3) -0.4912(3) 0.2574(3) 0.0472(14) Uani 1 1 d . . . . .
H20 H 0.828616 -0.490452 0.264918 0.057 Uiso 1 1 calc R U . . .
O1 O 0.4780(3) -0.0218(4) 0.6550(4) 0.0774(18) Uani 1 1 d . . . . .
O2 O 0.5817(3) 0.0197(4) 0.7298(4) 0.0746(17) Uani 1 1 d . . . . .
O3 O 0.4579(3) 0.1120(4) 0.6447(4) 0.084(2) Uani 1 1 d . . . . .
O4 O 0.5569(2) 0.1512(4) 0.7118(3) 0.0601(14) Uani 1 1 d . . . . .
O5 O 0.5907(4) 0.3228(5) 0.5008(4) 0.108(3) Uani 1 1 d . . . . .
O6 O 0.5965(5) 0.4135(5) 0.6428(6) 0.115(3) Uani 1 1 d . . . . .
O7 O 0.5277(3) 0.2416(5) 0.5657(3) 0.0750(19) Uani 1 1 d . . . . .
O8 O 0.5333(3) 0.3223(4) 0.6973(4) 0.0751(18) Uani 1 1 d . . . . .
O9 O 0.3622(3) 0.2265(4) 0.8382(4) 0.0738(17) Uani 1 1 d . . . . .
O10 O 0.3241(2) 0.2958(4) 0.6940(4) 0.0748(18) Uani 1 1 d . . . . .
O11 O 0.4515(2) 0.2130(4) 0.7804(3) 0.0681(16) Uani 1 1 d . . . . .
O12 O 0.4154(3) 0.2742(4) 0.6448(3) 0.0737(18) Uani 1 1 d . . . . .
O13 O 0.4851(7) -0.2845(10) 0.6155(10) 0.148(6) Uani 0.704(13) 1 d D U P A 1
O14 O 0.5068(8) -0.3182(14) 0.7487(12) 0.184(7) Uani 0.704(13) 1 d D U P A 1
O15 O 0.4909(8) -0.4164(8) 0.6593(11) 0.143(5) Uani 0.704(13) 1 d D U P A 1
O16 O 0.4125(5) -0.3436(11) 0.6958(10) 0.132(5) Uani 0.704(13) 1 d D U P A 1
Cl1 Cl 0.4725(4) -0.3346(4) 0.6843(5) 0.0695(15) Uani 0.704(13) 1 d D U P A 1
O13' O 0.5123(15) -0.2538(18) 0.699(2) 0.144(9) Uani 0.296(13) 1 d D U P A 2
O14' O 0.4185(13) -0.292(2) 0.695(2) 0.133(9) Uani 0.296(13) 1 d D U P A 2
O15' O 0.4900(16) -0.368(3) 0.625(2) 0.141(9) Uani 0.296(13) 1 d D U P A 2
O16' O 0.4857(16) -0.373(2) 0.764(2) 0.146(9) Uani 0.296(13) 1 d D U P A 2
Cl1' Cl 0.4743(14) -0.3223(18) 0.692(2) 0.127(8) Uani 0.296(13) 1 d D U P A 2
Cr1 Cr 0.49053(6) 0.22069(9) 0.67411(9) 0.0670(4) Uani 1 1 d . . . . .
Fe1 Fe 0.77168(3) 0.07688(5) 0.41434(5) 0.02949(18) Uani 1 1 d . . . . .
Fe2 Fe 0.75050(4) -0.42219(5) 0.42229(6) 0.0355(2) Uani 1 1 d . . . . .
O17 O 0.6390(3) -0.1212(5) 0.4748(5) 0.090(2) Uani 1 1 d D U . . .
O18 O 0.3922(3) -0.1427(4) 0.6201(5) 0.084(2) Uani 1 1 d D U . . .
O19 O 0.5880(4) 0.5067(5) 0.7756(5) 0.090(2) Uani 1 1 d D U . . .
O20 O 0.3645(3) -0.2755(7) 0.8521(5) 0.107(3) Uani 1 1 d D U . . .
O21 O 0.5838(5) -0.1353(6) 0.6269(7) 0.120(3) Uani 1 1 d D U . . .
H17C H 0.624(4) -0.134(6) 0.521(3) 0.092(14) Uiso 1 1 d D U . . .
H17D H 0.636(5) -0.161(4) 0.443(4) 0.097(14) Uiso 1 1 d D U . . .
H18A H 0.402(4) -0.192(3) 0.624(7) 0.100(15) Uiso 1 1 d D U . . .
H18B H 0.424(3) -0.112(4) 0.615(7) 0.094(14) Uiso 1 1 d D U . . .
H19A H 0.580(5) 0.465(3) 0.748(6) 0.093(14) Uiso 1 1 d D U . . .
H19B H 0.573(5) 0.550(3) 0.754(6) 0.103(15) Uiso 1 1 d D U . . .
H20A H 0.387(4) -0.270(7) 0.810(4) 0.106(15) Uiso 1 1 d D U . . .
H20B H 0.386(4) -0.280(7) 0.894(4) 0.115(15) Uiso 1 1 d D U . . .
H21A H 0.551(4) -0.166(7) 0.619(7) 0.123(15) Uiso 1 1 d D U . . .
H21B H 0.580(5) -0.119(7) 0.675(4) 0.125(15) Uiso 1 1 d D U . . .

loop_
_atom_site_aniso_label
_atom_site_aniso_U_11
_atom_site_aniso_U_22
_atom_site_aniso_U_33
_atom_site_aniso_U_23
_atom_site_aniso_U_13
_atom_site_aniso_U_12
C1 0.071(5) 0.042(4) 0.028(3) -0.002(3) 0.012(3) 0.005(3)
C2 0.066(5) 0.041(4) 0.038(4) 0.002(3) 0.021(3) 0.004(3)
C3 0.041(4) 0.039(3) 0.040(3) 0.007(3) 0.011(3) 0.003(3)
C4 0.035(4) 0.044(4) 0.048(4) 0.004(3) 0.010(3) 0.002(3)
C5 0.036(4) 0.076(5) 0.071(5) -0.004(4) 0.015(4) -0.001(4)
C6 0.031(4) 0.100(7) 0.088(7) -0.001(5) -0.001(4) -0.003(4)
C7 0.045(5) 0.096(7) 0.059(5) 0.000(5) -0.012(4) -0.016(4)
C8 0.037(4) 0.053(4) 0.047(4) 0.003(3) -0.004(3) -0.008(3)
C9 0.048(4) 0.046(4) 0.038(3) 0.006(3) -0.005(3) -0.010(3)
C10 0.067(5) 0.058(5) 0.037(4) -0.001(3) -0.014(3) -0.010(4)
C11 0.084(6) 0.052(4) 0.027(3) -0.005(3) 0.001(3) 0.002(4)
C12 0.122(8) 0.039(4) 0.036(4) 0.005(3) -0.003(5) 0.015(5)
C13 0.086(6) 0.052(5) 0.040(4) -0.003(3) -0.012(4) 0.028(4)
C14 0.049(4) 0.052(4) 0.031(3) -0.007(3) -0.006(3) 0.019(3)
C15 0.042(4) 0.075(5) 0.032(3) -0.008(3) -0.004(3) 0.012(4)
C16 0.038(4) 0.120(8) 0.047(4) -0.014(5) 0.001(3) 0.010(5)
C17 0.031(4) 0.157(10) 0.061(6) -0.012(6) -0.004(4) -0.009(5)
C18 0.050(5) 0.112(7) 0.056(5) -0.015(5) 0.014(4) -0.035(5)
C19 0.040(4) 0.069(5) 0.036(4) -0.009(3) 0.007(3) -0.017(3)
C20 0.067(5) 0.047(4) 0.037(4) -0.005(3) 0.017(3) -0.023(4)
C21 0.108(8) 0.058(5) 0.061(5) 0.000(4) 0.023(5) -0.035(5)
C22 0.129(9) 0.039(4) 0.051(5) 0.014(4) 0.014(5) -0.008(5)
C23 0.111(8) 0.041(4) 0.051(5) 0.008(4) -0.005(5) -0.005(5)
C24 0.104(7) 0.039(4) 0.040(4) 0.007(3) 0.000(4) 0.014(4)
C25 0.065(5) 0.039(4) 0.035(3) -0.005(3) -0.007(3) 0.012(3)
C26 0.056(4) 0.047(4) 0.036(3) -0.003(3) -0.007(3) 0.016(3)
C27 0.063(5) 0.067(5) 0.069(5) 0.006(4) -0.015(4) 0.014(4)
C28 0.042(4) 0.089(7) 0.084(6) -0.018(5) -0.018(4) 0.015(4)
C29 0.052(5) 0.064(5) 0.071(5) -0.009(4) -0.006(4) 0.003(4)
C30 0.041(4) 0.054(4) 0.043(4) -0.008(3) -0.009(3) 0.006(3)
C31 0.059(5) 0.042(4) 0.039(3) -0.009(3) 0.000(3) -0.007(3)
C32 0.078(6) 0.058(5) 0.053(4) -0.010(4) 0.005(4) -0.016(4)
C33 0.094(7) 0.046(4) 0.049(4) -0.001(4) -0.002(4) 0.003(5)
C34 0.074(6) 0.060(5) 0.039(4) -0.015(3) 0.003(4) -0.007(4)
C35 0.057(5) 0.071(5) 0.057(5) -0.005(4) 0.012(4) 0.009(4)
C36 0.049(4) 0.044(4) 0.044(4) -0.007(3) -0.002(3) 0.001(3)
C37 0.048(4) 0.054(4) 0.050(4) 0.001(3) -0.004(3) -0.002(3)
C38 0.043(4) 0.091(6) 0.062(6) 0.000(5) -0.004(4) 0.002(4)
C39 0.047(5) 0.116(8) 0.066(6) -0.002(5) -0.016(4) 0.005(5)
C40 0.065(6) 0.086(6) 0.061(5) -0.003(5) -0.028(4) -0.003(5)
C41 0.052(4) 0.052(4) 0.044(4) -0.003(3) -0.014(3) -0.002(3)
C42 0.064(5) 0.047(4) 0.033(3) 0.001(3) -0.010(3) -0.001(3)
C43 0.080(6) 0.069(5) 0.033(4) -0.010(3) -0.010(4) -0.006(4)
C44 0.086(6) 0.051(4) 0.041(4) -0.003(3) 0.007(4) 0.003(4)
C45 0.046(4) 0.090(6) 0.045(4) -0.020(4) 0.003(3) 0.001(4)
C46 0.036(4) 0.095(7) 0.045(4) -0.013(4) 0.002(3) 0.008(4)
C47 0.070(6) 0.083(7) 0.081(7) 0.004(6) -0.001(5) 0.021(5)
C48 0.094(8) 0.112(9) 0.042(5) -0.011(6) -0.002(5) 0.037(7)
C49 0.061(5) 0.080(6) 0.050(4) -0.019(4) -0.012(4) 0.031(4)
C50 0.057(5) 0.078(6) 0.057(5) -0.019(4) -0.019(4) 0.030(4)
N1 0.054(3) 0.040(3) 0.030(3) -0.001(2) -0.001(2) 0.000(3)
N2 0.042(3) 0.038(3) 0.029(3) 0.001(2) -0.002(2) 0.001(2)
N3 0.037(3) 0.039(3) 0.032(3) 0.003(2) 0.005(2) -0.002(2)
N4 0.054(3) 0.040(3) 0.032(3) 0.000(2) 0.008(2) 0.002(3)
N5 0.032(3) 0.036(3) 0.035(3) -0.001(2) 0.003(2) -0.004(2)
N6 0.038(3) 0.053(3) 0.030(3) -0.003(3) 0.004(3) -0.004(2)
N7 0.061(4) 0.034(3) 0.043(3) 0.002(2) 0.008(3) 0.001(3)
N8 0.044(3) 0.038(3) 0.033(3) 0.000(2) 0.009(2) 0.001(2)
N9 0.053(3) 0.036(3) 0.028(3) 0.001(2) 0.009(2) -0.002(2)
N10 0.079(4) 0.038(3) 0.037(3) 0.005(3) 0.001(3) 0.003(3)
N11 0.076(5) 0.040(3) 0.056(4) -0.004(3) -0.005(3) -0.006(3)
N12 0.052(3) 0.037(3) 0.042(3) -0.004(2) 0.000(3) 0.001(3)
N13 0.041(3) 0.044(3) 0.038(3) -0.002(2) -0.005(2) 0.008(2)
N14 0.068(4) 0.040(3) 0.037(3) 0.003(2) -0.002(3) 0.010(3)
N15 0.040(3) 0.047(3) 0.034(3) -0.007(2) -0.008(2) 0.008(2)
N16 0.047(3) 0.041(3) 0.037(3) -0.002(2) -0.005(2) -0.001(3)
N17 0.053(4) 0.047(3) 0.036(3) 0.002(2) -0.007(3) -0.012(3)
N18 0.044(3) 0.042(3) 0.030(3) -0.003(2) -0.009(2) -0.005(2)
N19 0.056(4) 0.032(3) 0.037(3) -0.002(2) -0.003(3) 0.002(3)
N20 0.058(4) 0.041(3) 0.042(3) -0.001(3) 0.007(3) 0.007(3)
O1 0.066(4) 0.099(5) 0.067(4) -0.006(3) -0.004(3) -0.016(4)
O2 0.052(3) 0.079(4) 0.093(5) -0.002(3) -0.020(3) 0.009(3)
O3 0.051(3) 0.109(5) 0.091(5) -0.047(4) -0.028(3) 0.029(4)
O4 0.045(3) 0.078(4) 0.057(3) -0.018(3) -0.008(2) 0.018(3)
O5 0.132(7) 0.134(7) 0.059(4) 0.006(4) 0.021(4) 0.040(5)
O6 0.146(8) 0.093(6) 0.107(6) -0.022(5) 0.018(6) -0.011(6)
O7 0.062(4) 0.117(6) 0.046(3) -0.025(3) -0.003(3) 0.037(4)
O8 0.084(4) 0.083(4) 0.058(4) -0.016(3) -0.011(3) 0.027(4)
O9 0.065(4) 0.091(5) 0.065(4) -0.002(3) -0.004(3) 0.030(3)
O10 0.056(3) 0.099(5) 0.069(4) -0.008(3) -0.012(3) 0.040(3)
O11 0.050(3) 0.097(4) 0.057(3) -0.009(3) -0.014(3) 0.034(3)
O12 0.070(4) 0.107(5) 0.044(3) -0.016(3) -0.009(3) 0.034(4)
O13 0.143(11) 0.158(12) 0.142(11) 0.069(10) 0.056(9) 0.021(9)
O14 0.187(13) 0.209(15) 0.156(13) -0.045(12) -0.060(12) -0.056(12)
O15 0.169(11) 0.109(10) 0.151(12) -0.006(9) -0.023(10) 0.043(9)
O16 0.070(7) 0.170(12) 0.156(11) -0.015(11) 0.017(8) -0.026(8)
Cl1 0.056(3) 0.075(3) 0.077(3) 0.003(3) 0.009(3) -0.002(2)
O13' 0.154(17) 0.130(17) 0.147(18) 0.015(16) 0.007(16) -0.043(16)
O14' 0.109(16) 0.144(18) 0.146(17) 0.029(17) 0.030(15) 0.068(15)
O15' 0.135(17) 0.158(19) 0.131(17) -0.026(17) 0.017(16) -0.008(18)
O16' 0.149(18) 0.152(18) 0.138(17) 0.039(16) -0.005(16) -0.008(17)
Cl1' 0.099(12) 0.161(15) 0.121(13) 0.002(13) 0.013(11) 0.019(12)
Cr1 0.0527(7) 0.0990(10) 0.0495(7) -0.0260(8) -0.0140(6) 0.0322(7)
Fe1 0.0291(4) 0.0327(4) 0.0266(4) 0.0007(4) 0.0020(4) -0.0016(3)
Fe2 0.0405(4) 0.0351(4) 0.0310(4) -0.0011(4) -0.0054(4) 0.0040(4)
O17 0.086(5) 0.089(5) 0.095(5) -0.015(4) 0.017(4) -0.014(4)
O18 0.059(4) 0.084(5) 0.110(5) 0.010(4) -0.021(4) -0.005(3)
O19 0.084(5) 0.101(5) 0.084(5) -0.005(4) -0.009(4) 0.001(4)
O20 0.086(5) 0.164(7) 0.071(4) -0.012(5) 0.001(4) 0.036(5)
O21 0.131(7) 0.094(6) 0.136(8) -0.016(5) 0.043(6) 0.011(5)

loop_
_atom_type_symbol
_atom_type_description
_atom_type_scat_dispersion_real
_atom_type_scat_dispersion_imag
_atom_type_scat_source
C C 0.0033 0.0016 'International Tables Vol C Tables 4.2.6.8 and 6.1.1.4'
H H 0.0000 0.0000 'International Tables Vol C Tables 4.2.6.8 and 6.1.1.4'
N N 0.0061 0.0033 'International Tables Vol C Tables 4.2.6.8 and 6.1.1.4'
O O 0.0106 0.0060 'International Tables Vol C Tables 4.2.6.8 and 6.1.1.4'
Cl Cl 0.1484 0.1585 'International Tables Vol C Tables 4.2.6.8 and 6.1.1.4'
Cr Cr 0.3209 0.6236 'International Tables Vol C Tables 4.2.6.8 and 6.1.1.4'
Fe Fe 0.3463 0.8444 'International Tables Vol C Tables 4.2.6.8 and 6.1.1.4'

loop_
_geom_angle_atom_site_label_1
_geom_angle_atom_site_label_2
_geom_angle_atom_site_label_3
_geom_angle
_geom_angle_site_symmetry_1
_geom_angle_site_symmetry_3
_geom_angle_publ_flag
C2 C1 N1 108.7(6) . . ?
C2 C1 H1 125.7 . . ?
N1 C1 H1 125.7 . . ?
C1 C2 C3 105.6(6) . . ?
C1 C2 H2 127.2 . . ?
C3 C2 H2 127.2 . . ?
N2 C3 C2 108.7(6) . . ?
N2 C3 C4 114.1(5) . . ?
C2 C3 C4 137.3(6) . . ?
N5 C4 C5 120.3(7) . . ?
N5 C4 C3 110.9(5) . . ?
C5 C4 C3 128.7(7) . . ?
C6 C5 C4 118.5(7) . . ?
C6 C5 H5 120.7 . . ?
C4 C5 H5 120.7 . . ?
C5 C6 C7 120.6(7) . . ?
C5 C6 H6 119.7 . . ?
C7 C6 H6 119.7 . . ?
C8 C7 C6 118.4(8) . . ?
C8 C7 H7 120.8 . . ?
C6 C7 H7 120.8 . . ?
N5 C8 C7 121.0(7) . . ?
N5 C8 C9 111.1(6) . . ?
C7 C8 C9 127.9(7) . . ?
N3 C9 C10 110.6(7) . . ?
N3 C9 C8 113.7(6) . . ?
C10 C9 C8 135.7(7) . . ?
C11 C10 C9 104.1(6) . . ?
C11 C10 H10 128.0 . . ?
C9 C10 H10 128.0 . . ?
N4 C11 C10 108.5(6) . . ?
N4 C11 H11 125.7 . . ?
C10 C11 H11 125.7 . . ?
N7 C12 C13 108.5(7) . . ?
N7 C12 H12 125.7 . . ?
C13 C12 H12 125.7 . . ?
C12 C13 C14 104.1(7) . . ?
C12 C13 H13 127.9 . . ?
C14 C13 H13 127.9 . . ?
N8 C14 C13 110.3(7) . . ?
N8 C14 C15 114.4(6) . . ?
C13 C14 C15 135.3(7) . . ?
N6 C15 C16 121.3(8) . . ?
N6 C15 C14 110.1(6) . . ?
C16 C15 C14 128.6(8) . . ?
C15 C16 C17 118.2(9) . . ?
C15 C16 H16 120.9 . . ?
C17 C16 H16 120.9 . . ?
C18 C17 C16 121.1(8) . . ?
C18 C17 H17 119.4 . . ?
C16 C17 H17 119.4 . . ?
C17 C18 C19 118.7(8) . . ?
C17 C18 H18 120.7 . . ?
C19 C18 H18 120.7 . . ?
N6 C19 C18 120.6(8) . . ?
N6 C19 C20 110.4(6) . . ?
C18 C19 C20 128.9(8) . . ?
N9 C20 C21 108.9(8) . . ?
N9 C20 C19 114.1(6) . . ?
C21 C20 C19 137.0(8) . . ?
C22 C21 C20 104.4(8) . . ?
C22 C21 H21 127.8 . . ?
C20 C21 H21 127.8 . . ?
N10 C22 C21 110.5(8) . . ?
N10 C22 H22 124.8 . . ?
C21 C22 H22 124.8 . . ?
N11 C23 C24 108.9(7) . . ?
N11 C23 H23 125.5 . . ?
C24 C23 H23 125.5 . . ?
C23 C24 C25 104.6(8) . . ?
C23 C24 H24 127.7 . . ?
C25 C24 H24 127.7 . . ?
N12 C25 C24 109.9(7) . . ?
N12 C25 C26 114.8(6) . . ?
C24 C25 C26 135.3(7) . . ?
N15 C26 C27 120.2(7) . . ?
N15 C26 C25 110.7(6) . . ?
C27 C26 C25 129.1(7) . . ?
C26 C27 C28 118.7(8) . . ?
C26 C27 H27 120.6 . . ?
C28 C27 H27 120.6 . . ?
C27 C28 C29 121.9(8) . . ?
C27 C28 H28 119.0 . . ?
C29 C28 H28 119.0 . . ?
C28 C29 C30 116.8(8) . . ?
C28 C29 H29 121.6 . . ?
C30 C29 H29 121.6 . . ?
N15 C30 C29 121.4(7) . . ?
N15 C30 C31 110.6(6) . . ?
C29 C30 C31 128.0(7) . . ?
N13 C31 C32 110.5(7) . . ?
N13 C31 C30 113.4(6) . . ?
C32 C31 C30 136.1(7) . . ?
C33 C32 C31 104.5(8) . . ?
C33 C32 H32 127.8 . . ?
C31 C32 H32 127.8 . . ?
N14 C33 C32 109.5(7) . . ?
N14 C33 H33 125.2 . . ?
C32 C33 H33 125.2 . . ?
N17 C34 C35 108.7(7) . . ?
N17 C34 H34 125.6 . . ?
C35 C34 H34 125.6 . . ?
C34 C35 C36 105.2(7) . . ?
C34 C35 H35 127.4 . . ?
C36 C35 H35 127.4 . . ?
N18 C36 C35 109.2(6) . . ?
N18 C36 C37 114.8(6) . . ?
C35 C36 C37 136.1(7) . . ?
N16 C37 C38 120.0(7) . . ?
N16 C37 C36 111.2(6) . . ?
C38 C37 C36 128.8(7) . . ?
C39 C38 C37 120.1(8) . . ?
C39 C38 H38 120.0 . . ?
C37 C38 H38 120.0 . . ?
C40 C39 C38 119.6(8) . . ?
C40 C39 H39 120.2 . . ?
C38 C39 H39 120.2 . . ?
C39 C40 C41 119.0(8) . . ?
C39 C40 H40 120.5 . . ?
C41 C40 H40 120.5 . . ?
N16 C41 C40 121.2(8) . . ?
N16 C41 C42 109.4(6) . . ?
C40 C41 C42 129.4(7) . . ?
N19 C42 C43 110.0(7) . . ?
N19 C42 C41 115.0(6) . . ?
C43 C42 C41 134.9(7) . . ?
C44 C43 C42 105.1(7) . . ?
C44 C43 H43 127.5 . . ?
C42 C43 H43 127.5 . . ?
N20 C44 C43 107.7(7) . . ?
N20 C44 H44 126.2 . . ?
C43 C44 H44 126.2 . . ?
O1 C45 O3 127.7(8) . . ?
O1 C45 C46 118.5(8) . . ?
O3 C45 C46 113.7(8) . . ?
O2 C46 O4 126.4(7) . . ?
O2 C46 C45 119.1(8) . . ?
O4 C46 C45 114.4(7) . . ?
O5 C47 O7 124.8(11) . . ?
O5 C47 C48 123.4(12) . . ?
O7 C47 C48 111.8(10) . . ?
O6 C48 O8 125.6(10) . . ?
O6 C48 C47 119.2(11) . . ?
O8 C48 C47 114.7(11) . . ?
O9 C49 O11 126.0(8) . . ?
O9 C49 C50 119.7(7) . . ?
O11 C49 C50 114.3(8) . . ?
O10 C50 O12 126.5(8) . . ?
O10 C50 C49 119.9(8) . . ?
O12 C50 C49 113.5(6) . . ?
N2 N1 C1 110.1(6) . . ?
N2 N1 H1A 125.0 . . ?
C1 N1 H1A 125.0 . . ?
N1 N2 C3 107.0(5) . . ?
N1 N2 Fe1 137.4(4) . . ?
C3 N2 Fe1 115.6(4) . . ?
N4 N3 C9 105.5(5) . . ?
N4 N3 Fe1 138.3(4) . . ?
C9 N3 Fe1 115.9(4) . . ?
C11 N4 N3 111.2(6) . . ?
C11 N4 H4 124.4 . . ?
N3 N4 H4 124.4 . . ?
C4 N5 C8 120.9(5) . . ?
C4 N5 Fe1 119.6(4) . . ?
C8 N5 Fe1 119.4(4) . . ?
C19 N6 C15 120.1(6) . . ?
C19 N6 Fe1 120.2(5) . . ?
C15 N6 Fe1 119.7(5) . . ?
C12 N7 N8 110.3(7) . . ?
C12 N7 H7A 124.9 . . ?
N8 N7 H7A 124.9 . . ?
C14 N8 N7 106.8(5) . . ?
C14 N8 Fe1 116.0(5) . . ?
N7 N8 Fe1 137.0(5) . . ?
N10 N9 C20 106.5(6) . . ?
N10 N9 Fe1 138.0(5) . . ?
C20 N9 Fe1 115.5(5) . . ?
C22 N10 N9 109.7(7) . . ?
C22 N10 H10A 125.1 . . ?
N9 N10 H10A 125.1 . . ?
C23 N11 N12 111.0(7) . . ?
C23 N11 H11A 124.5 . . ?
N12 N11 H11A 124.5 . . ?
C25 N12 N11 105.5(6) . . ?
C25 N12 Fe2 115.7(5) . . ?
N11 N12 Fe2 138.8(5) . . ?
C31 N13 N14 105.9(6) . . ?
C31 N13 Fe2 116.6(4) . . ?
N14 N13 Fe2 137.1(5) . . ?
C33 N14 N13 109.6(6) . . ?
C33 N14 H14 125.2 . . ?
N13 N14 H14 125.2 . . ?
C30 N15 C26 120.9(6) . . ?
C30 N15 Fe2 119.8(4) . . ?
C26 N15 Fe2 119.3(5) . . ?
C41 N16 C37 120.1(6) . . ?
C41 N16 Fe2 120.3(5) . . ?
C37 N16 Fe2 119.6(5) . . ?
C34 N17 N18 111.3(6) . . ?
C34 N17 H17A 124.4 . . ?
N18 N17 H17A 124.4 . . ?
N17 N18 C36 105.7(5) . . ?
N17 N18 Fe2 138.9(5) . . ?
C36 N18 Fe2 115.4(4) . . ?
C42 N19 N20 106.0(6) . . ?
C42 N19 Fe2 116.5(5) . . ?
N20 N19 Fe2 137.5(5) . . ?
N19 N20 C44 111.2(6) . . ?
N19 N20 H20 124.4 . . ?
C44 N20 H20 124.4 . . ?
C45 O3 Cr1 115.6(5) . . ?
C46 O4 Cr1 115.0(5) . . ?
C47 O7 Cr1 116.8(6) . . ?
C48 O8 Cr1 116.6(7) . . ?
C49 O11 Cr1 114.5(5) . . ?
C50 O12 Cr1 114.5(5) . . ?
O14 Cl1 O16 118.6(13) . . ?
O14 Cl1 O13 113.7(12) . . ?
O16 Cl1 O13 111.6(11) . . ?
O14 Cl1 O15 104.1(12) . . ?
O16 Cl1 O15 102.8(10) . . ?
O13 Cl1 O15 104.0(11) . . ?
O14' Cl1' O15' 118(3) . . ?
O14' Cl1' O13' 106(2) . . ?
O15' Cl1' O13' 110(3) . . ?
O14' Cl1' O16' 110(2) . . ?
O15' Cl1' O16' 107(2) . . ?
O13' Cl1' O16' 106(3) . . ?
O8 Cr1 O12 95.4(3) . . ?
O8 Cr1 O11 95.6(3) . . ?
O12 Cr1 O11 82.2(2) . . ?
O8 Cr1 O4 93.1(2) . . ?
O12 Cr1 O4 169.7(3) . . ?
O11 Cr1 O4 91.1(2) . . ?
O8 Cr1 O3 172.0(3) . . ?
O12 Cr1 O3 91.1(3) . . ?
O11 Cr1 O3 89.8(3) . . ?
O4 Cr1 O3 80.9(2) . . ?
O8 Cr1 O7 80.0(3) . . ?
O12 Cr1 O7 93.5(2) . . ?
O11 Cr1 O7 173.6(3) . . ?
O4 Cr1 O7 93.7(2) . . ?
O3 Cr1 O7 95.1(3) . . ?
N6 Fe1 N5 179.9(3) . . ?
N6 Fe1 N3 100.2(2) . . ?
N5 Fe1 N3 79.7(2) . . ?
N6 Fe1 N9 79.7(2) . . ?
N5 Fe1 N9 100.3(2) . . ?
N3 Fe1 N9 92.4(2) . . ?
N6 Fe1 N2 100.4(2) . . ?
N5 Fe1 N2 79.7(2) . . ?
N3 Fe1 N2 159.4(2) . . ?
N9 Fe1 N2 91.7(2) . . ?
N6 Fe1 N8 79.6(2) . . ?
N5 Fe1 N8 100.5(2) . . ?
N3 Fe1 N8 92.3(2) . . ?
N9 Fe1 N8 159.2(2) . . ?
N2 Fe1 N8 91.0(2) . . ?
N15 Fe2 N16 175.9(2) . . ?
N15 Fe2 N19 99.6(2) . . ?
N16 Fe2 N19 78.7(2) . . ?
N15 Fe2 N13 79.3(2) . . ?
N16 Fe2 N13 104.3(2) . . ?
N19 Fe2 N13 90.5(2) . . ?
N15 Fe2 N12 79.4(2) . . ?
N16 Fe2 N12 96.9(2) . . ?
N19 Fe2 N12 93.1(2) . . ?
N13 Fe2 N12 158.8(2) . . ?
N15 Fe2 N18 102.7(2) . . ?
N16 Fe2 N18 79.1(2) . . ?
N19 Fe2 N18 157.8(2) . . ?
N13 Fe2 N18 93.1(2) . . ?
N12 Fe2 N18 91.5(2) . . ?
H17C O17 H17D 110(6) . . ?
H18A O18 H18B 110(6) . . ?
H19A O19 H19B 111(6) . . ?
H20A O20 H20B 109(6) . . ?
H21A O21 H21B 104(6) . . ?

loop_
_geom_bond_atom_site_label_1
_geom_bond_atom_site_label_2
_geom_bond_distance
_geom_bond_site_symmetry_2
_geom_bond_publ_flag
C1 C2 1.351(10) . ?
C1 N1 1.356(9) . ?
C1 H1 0.9300 . ?
C2 C3 1.403(9) . ?
C2 H2 0.9300 . ?
C3 N2 1.362(8) . ?
C3 C4 1.444(10) . ?
C4 N5 1.347(8) . ?
C4 C5 1.401(10) . ?
C5 C6 1.373(12) . ?
C5 H5 0.9300 . ?
C6 C7 1.388(13) . ?
C6 H6 0.9300 . ?
C7 C8 1.383(10) . ?
C7 H7 0.9300 . ?
C8 N5 1.347(8) . ?
C8 C9 1.450(10) . ?
C9 N3 1.358(8) . ?
C9 C10 1.393(10) . ?
C10 C11 1.382(11) . ?
C10 H10 0.9300 . ?
C11 N4 1.338(9) . ?
C11 H11 0.9300 . ?
C12 N7 1.336(10) . ?
C12 C13 1.387(13) . ?
C12 H12 0.9300 . ?
C13 C14 1.405(10) . ?
C13 H13 0.9300 . ?
C14 N8 1.331(8) . ?
C14 C15 1.459(11) . ?
C15 N6 1.359(9) . ?
C15 C16 1.373(10) . ?
C16 C17 1.380(14) . ?
C16 H16 0.9300 . ?
C17 C18 1.360(14) . ?
C17 H17 0.9300 . ?
C18 C19 1.395(11) . ?
C18 H18 0.9300 . ?
C19 N6 1.340(9) . ?
C19 C20 1.453(11) . ?
C20 N9 1.353(9) . ?
C20 C21 1.415(11) . ?
C21 C22 1.336(14) . ?
C21 H21 0.9300 . ?
C22 N10 1.332(11) . ?
C22 H22 0.9300 . ?
C23 N11 1.331(10) . ?
C23 C24 1.350(13) . ?
C23 H23 0.9300 . ?
C24 C25 1.410(10) . ?
C24 H24 0.9300 . ?
C25 N12 1.340(9) . ?
C25 C26 1.449(11) . ?
C26 N15 1.367(8) . ?
C26 C27 1.373(11) . ?
C27 C28 1.376(13) . ?
C27 H27 0.9300 . ?
C28 C29 1.389(13) . ?
C28 H28 0.9300 . ?
C29 C30 1.393(10) . ?
C29 H29 0.9300 . ?
C30 N15 1.342(9) . ?
C30 C31 1.474(10) . ?
C31 N13 1.338(9) . ?
C31 C32 1.397(10) . ?
C32 C33 1.348(12) . ?
C32 H32 0.9300 . ?
C33 N14 1.343(10) . ?
C33 H33 0.9300 . ?
C34 N17 1.316(10) . ?
C34 C35 1.362(11) . ?
C34 H34 0.9300 . ?
C35 C36 1.390(10) . ?
C35 H35 0.9300 . ?
C36 N18 1.358(9) . ?
C36 C37 1.451(10) . ?
C37 N16 1.349(9) . ?
C37 C38 1.380(10) . ?
C38 C39 1.371(12) . ?
C38 H38 0.9300 . ?
C39 C40 1.366(13) . ?
C39 H39 0.9300 . ?
C40 C41 1.384(11) . ?
C40 H40 0.9300 . ?
C41 N16 1.344(8) . ?
C41 C42 1.465(10) . ?
C42 N19 1.339(9) . ?
C42 C43 1.411(10) . ?
C43 C44 1.365(12) . ?
C43 H43 0.9300 . ?
C44 N20 1.352(10) . ?
C44 H44 0.9300 . ?
C45 O1 1.233(10) . ?
C45 O3 1.265(10) . ?
C45 C46 1.538(11) . ?
C46 O2 1.240(10) . ?
C46 O4 1.274(10) . ?
C47 O5 1.207(13) . ?
C47 O7 1.300(12) . ?
C47 C48 1.521(15) . ?
C48 O6 1.226(14) . ?
C48 O8 1.305(13) . ?
C49 O9 1.243(10) . ?
C49 O11 1.271(9) . ?
C49 C50 1.553(11) . ?
C50 O10 1.221(9) . ?
C50 O12 1.287(10) . ?
N1 N2 1.331(7) . ?
N1 H1A 0.8600 . ?
N2 Fe1 1.959(5) . ?
N3 N4 1.339(7) . ?
N3 Fe1 1.957(5) . ?
N4 H4 0.8600 . ?
N5 Fe1 1.915(5) . ?
N6 Fe1 1.903(5) . ?
N7 N8 1.353(8) . ?
N7 H7A 0.8600 . ?
N8 Fe1 1.969(5) . ?
N9 N10 1.341(8) . ?
N9 Fe1 1.957(5) . ?
N10 H10A 0.8600 . ?
N11 N12 1.347(8) . ?
N11 H11A 0.8600 . ?
N12 Fe2 1.987(6) . ?
N13 N14 1.353(7) . ?
N13 Fe2 1.966(6) . ?
N14 H14 0.8600 . ?
N15 Fe2 1.919(5) . ?
N16 Fe2 1.943(6) . ?
N17 N18 1.341(7) . ?
N17 H17A 0.8600 . ?
N18 Fe2 1.992(5) . ?
N19 N20 1.345(8) . ?
N19 Fe2 1.964(5) . ?
N20 H20 0.8600 . ?
O3 Cr1 1.986(7) . ?
O4 Cr1 1.980(5) . ?
O7 Cr1 2.010(7) . ?
O8 Cr1 1.961(7) . ?
O11 Cr1 1.971(6) . ?
O12 Cr1 1.966(6) . ?
O13 Cl1 1.433(15) . ?
O14 Cl1 1.344(17) . ?
O15 Cl1 1.462(15) . ?
O16 Cl1 1.372(14) . ?
O13' Cl1' 1.42(3) . ?
O14' Cl1' 1.35(3) . ?
O15' Cl1' 1.38(3) . ?
O16' Cl1' 1.47(3) . ?
O17 H17C 0.86(4) . ?
O17 H17D 0.84(4) . ?
O18 H18A 0.84(4) . ?
O18 H18B 0.88(4) . ?
O19 H19A 0.84(4) . ?
O19 H19B 0.86(4) . ?
O20 H20A 0.86(4) . ?
O20 H20B 0.85(4) . ?
O21 H21A 0.90(4) . ?
O21 H21B 0.85(4) . ?

loop_
_geom_hbond_atom_site_label_D
_geom_hbond_atom_site_label_H
_geom_hbond_atom_site_label_A
_geom_hbond_distance_DH
_geom_hbond_distance_HA
_geom_hbond_distance_DA
_geom_hbond_angle_DHA
_geom_hbond_site_symmetry_A
_geom_hbond_publ_flag
C1 H1 N10 0.93 2.66 3.582(9) 170.7 3_655 yes
C2 H2 O4 0.93 2.34 3.229(9) 158.8 . yes
C5 H5 O7 0.93 2.43 3.236(10) 144.8 . yes
C7 H7 O1 0.93 2.47 3.354(10) 158.0 2_654 yes
C12 H12 N17 0.93 2.68 3.608(10) 172.3 . yes
C13 H13 O3 0.93 2.49 3.198(10) 133.2 4 yes
C18 H18 O11 0.93 2.55 3.231(9) 130.7 3_654 yes
C22 H22 N20 0.93 2.57 3.429(10) 154.2 1_565 yes
C27 H27 O15^a 0.93 2.64 3.361(18) 134.7 4_545 yes
C27 H27 O15'^b 0.93 2.47 3.34(3) 154.6 4_545 yes
C33 H33 N4 0.93 2.64 3.546(10) 165.4 . yes
C35 H35 O15'^b 0.93 2.65 3.47(4) 147.9 . yes
N1 H1A O18 0.86 1.85 2.701(9) 172.6 4 yes
N4 H4 O2 0.86 1.85 2.698(8) 167.6 3_654 yes
N7 H7A O17 0.86 1.84 2.697(10) 175.3 . yes
N10 H10A O20 0.86 1.87 2.708(10) 165.9 2_654 yes
N11 H11A O5 0.86 2.41 3.104(12) 138.5 1_545 yes
N14 H14 O9 0.86 1.90 2.737(9) 165.0 2_654 yes
N14 H14 O10 0.86 2.64 3.161(9) 120.1 2_654 yes
N17 H17A O10 0.86 1.98 2.691(8) 139.9 4 yes
N20 H20 O19 0.86 1.89 2.747(10) 176.2 3_644 yes
O17 H17C O21 0.86(4) 1.98(4) 2.818(12) 167(9) . yes
O17 H17D O9 0.84(4) 2.04(4) 2.843(10) 160(9) 2_654 yes
O18 H18A O13^a 0.84(4) 2.41(7) 3.128(16) 144(8) . yes
O18 H18A O14'^b 0.84(4) 2.05(8) 2.80(3) 149(11) . yes
O18 H18A Cl1'^b 0.84(4) 2.91(7) 3.67(3) 152(9) . yes
O18 H18B O1 0.88(4) 2.03(6) 2.827(9) 151(10) . yes
O19 H19A O6 0.84(4) 1.97(8) 2.683(12) 141(10) . yes
O19 H19B O14^a 0.86(4) 2.63(6) 3.43(2) 155(10) 1_565 yes
O19 H19B O15^a 0.86(4) 2.49(8) 3.173(17) 137(8) 1_565 yes
O19 H19B O16'^b 0.86(4) 2.35(9) 3.04(3) 137(10) 1_565 yes
O20 H20A O16^a 0.86(4) 2.32(8) 3.018(18) 138(10) . yes
O20 H20A O14'^b 0.86(4) 2.07(7) 2.89(4) 157(10) . yes
O20 H20A Cl1'^b 0.86(4) 2.91(7) 3.71(3) 155(10) . yes
O20 H20B O5 0.85(4) 1.98(5) 2.771(11) 156(11) 2_655 yes
O21 H21A O13^a 0.90(4) 2.44(6) 3.31(2) 161(12) . yes
O21 H21A O13'^b 0.90(4) 2.14(11) 2.79(3) 128(10) . yes
O21 H21B O2 0.85(4) 2.44(10) 3.057(11) 130(11) . yes
C1 H1 N10 0.93 2.66 3.582(9) 170.7 3_655 yes
C2 H2 O4 0.93 2.34 3.229(9) 158.8 . yes
C5 H5 O7 0.93 2.43 3.236(10) 144.8 . yes
C7 H7 O1 0.93 2.47 3.354(10) 158.0 2_654 yes
C12 H12 N17 0.93 2.68 3.608(10) 172.3 . yes
C13 H13 O3 0.93 2.49 3.198(10) 133.2 4 yes
C18 H18 O11 0.93 2.55 3.231(9) 130.7 3_654 yes
C22 H22 N20 0.93 2.57 3.429(10) 154.2 1_565 yes
C27 H27 O15^a 0.93 2.64 3.361(18) 134.7 4_545 yes
C27 H27 O15'^b 0.93 2.47 3.34(3) 154.6 4_545 yes
C33 H33 N4 0.93 2.64 3.546(10) 165.4 . yes
C35 H35 O15'^b 0.93 2.65 3.47(4) 147.9 . yes
N1 H1A O18 0.86 1.85 2.701(9) 172.6 4 yes
N4 H4 O2 0.86 1.85 2.698(8) 167.6 3_654 yes
N7 H7A O17 0.86 1.84 2.697(10) 175.3 . yes
N10 H10A O20 0.86 1.87 2.708(10) 165.9 2_654 yes
N11 H11A O5 0.86 2.41 3.104(12) 138.5 1_545 yes
N14 H14 O9 0.86 1.90 2.737(9) 165.0 2_654 yes
N14 H14 O10 0.86 2.64 3.161(9) 120.1 2_654 yes
N17 H17A O10 0.86 1.98 2.691(8) 139.9 4 yes
N20 H20 O19 0.86 1.89 2.747(10) 176.2 3_644 yes
O17 H17C O21 0.86(4) 1.98(4) 2.818(12) 167(9) . yes
O17 H17D O9 0.84(4) 2.04(4) 2.843(10) 160(9) 2_654 yes
O18 H18A O13^a 0.84(4) 2.41(7) 3.128(16) 144(8) . yes
O18 H18A O14'^b 0.84(4) 2.05(8) 2.80(3) 149(11) . yes
O18 H18A Cl1'^b 0.84(4) 2.91(7) 3.67(3) 152(9) . yes
O18 H18B O1 0.88(4) 2.03(6) 2.827(9) 151(10) . yes
O19 H19A O6 0.84(4) 1.97(8) 2.683(12) 141(10) . yes
O19 H19B O14^a 0.86(4) 2.63(6) 3.43(2) 155(10) 1_565 yes
O19 H19B O15^a 0.86(4) 2.49(8) 3.173(17) 137(8) 1_565 yes
O19 H19B O16'^b 0.86(4) 2.35(9) 3.04(3) 137(10) 1_565 yes
O20 H20A O16^a 0.86(4) 2.32(8) 3.018(18) 138(10) . yes
O20 H20A O14'^b 0.86(4) 2.07(7) 2.89(4) 157(10) . yes
O20 H20A Cl1'^b 0.86(4) 2.91(7) 3.71(3) 155(10) . yes
O20 H20B O5 0.85(4) 1.98(5) 2.771(11) 156(11) 2_655 yes
O21 H21A O13^a 0.90(4) 2.44(6) 3.31(2) 161(12) . yes
O21 H21A O13'^b 0.90(4) 2.14(11) 2.79(3) 128(10) . yes
O21 H21B O2 0.85(4) 2.44(10) 3.057(11) 130(11) . yes

loop_
_geom_torsion_atom_site_label_1
_geom_torsion_atom_site_label_2
_geom_torsion_atom_site_label_3
_geom_torsion_atom_site_label_4
_geom_torsion
_geom_torsion_site_symmetry_1
_geom_torsion_site_symmetry_2
_geom_torsion_site_symmetry_3
_geom_torsion_site_symmetry_4
_geom_torsion_publ_flag
N1 C1 C2 C3 1.3(8) . . . . ?
C1 C2 C3 N2 -1.3(7) . . . . ?
C1 C2 C3 C4 178.9(8) . . . . ?
N2 C3 C4 N5 2.4(8) . . . . ?
C2 C3 C4 N5 -177.8(7) . . . . ?
N2 C3 C4 C5 -176.2(7) . . . . ?
C2 C3 C4 C5 3.6(14) . . . . ?
N5 C4 C5 C6 -1.7(12) . . . . ?
C3 C4 C5 C6 176.7(8) . . . . ?
C4 C5 C6 C7 4.7(14) . . . . ?
C5 C6 C7 C8 -4.0(14) . . . . ?
C6 C7 C8 N5 0.1(13) . . . . ?
C6 C7 C8 C9 -176.0(8) . . . . ?
N5 C8 C9 N3 -4.9(8) . . . . ?
C7 C8 C9 N3 171.6(8) . . . . ?
N5 C8 C9 C10 174.7(8) . . . . ?
C7 C8 C9 C10 -8.8(14) . . . . ?
N3 C9 C10 C11 -0.7(8) . . . . ?
C8 C9 C10 C11 179.7(8) . . . . ?
C9 C10 C11 N4 0.8(8) . . . . ?
N7 C12 C13 C14 0.7(8) . . . . ?
C12 C13 C14 N8 -0.7(8) . . . . ?
C12 C13 C14 C15 179.5(7) . . . . ?
N8 C14 C15 N6 2.4(8) . . . . ?
C13 C14 C15 N6 -177.7(7) . . . . ?
N8 C14 C15 C16 -179.0(7) . . . . ?
C13 C14 C15 C16 0.9(13) . . . . ?
N6 C15 C16 C17 -0.9(11) . . . . ?
C14 C15 C16 C17 -179.4(7) . . . . ?
C15 C16 C17 C18 -0.2(13) . . . . ?
C16 C17 C18 C19 1.0(13) . . . . ?
C17 C18 C19 N6 -0.7(12) . . . . ?
C17 C18 C19 C20 177.6(8) . . . . ?
N6 C19 C20 N9 2.5(8) . . . . ?
C18 C19 C20 N9 -175.9(7) . . . . ?
N6 C19 C20 C21 -179.0(8) . . . . ?
C18 C19 C20 C21 2.6(14) . . . . ?
N9 C20 C21 C22 1.0(9) . . . . ?
C19 C20 C21 C22 -177.5(8) . . . . ?
C20 C21 C22 N10 -0.8(10) . . . . ?
N11 C23 C24 C25 0.1(9) . . . . ?
C23 C24 C25 N12 0.2(8) . . . . ?
C23 C24 C25 C26 179.4(8) . . . . ?
N12 C25 C26 N15 -1.8(8) . . . . ?
C24 C25 C26 N15 179.0(7) . . . . ?
N12 C25 C26 C27 176.8(7) . . . . ?
C24 C25 C26 C27 -2.4(14) . . . . ?
N15 C26 C27 C28 -2.2(12) . . . . ?
C25 C26 C27 C28 179.4(8) . . . . ?
C26 C27 C28 C29 1.4(14) . . . . ?
C27 C28 C29 C30 -1.7(13) . . . . ?
C28 C29 C30 N15 2.9(11) . . . . ?
C28 C29 C30 C31 -178.1(8) . . . . ?
N15 C30 C31 N13 4.6(8) . . . . ?
C29 C30 C31 N13 -174.5(7) . . . . ?
N15 C30 C31 C32 -174.7(8) . . . . ?
C29 C30 C31 C32 6.2(14) . . . . ?
N13 C31 C32 C33 0.0(8) . . . . ?
C30 C31 C32 C33 179.3(8) . . . . ?
C31 C32 C33 N14 0.0(9) . . . . ?
N17 C34 C35 C36 -0.8(9) . . . . ?
C34 C35 C36 N18 1.1(9) . . . . ?
C34 C35 C36 C37 -178.3(8) . . . . ?
N18 C36 C37 N16 1.4(9) . . . . ?
C35 C36 C37 N16 -179.2(8) . . . . ?
N18 C36 C37 C38 -179.5(8) . . . . ?
C35 C36 C37 C38 -0.2(15) . . . . ?
N16 C37 C38 C39 0.0(13) . . . . ?
C36 C37 C38 C39 -178.9(9) . . . . ?
C37 C38 C39 C40 -0.8(15) . . . . ?
C38 C39 C40 C41 1.2(15) . . . . ?
C39 C40 C41 N16 -0.8(14) . . . . ?
C39 C40 C41 C42 179.2(9) . . . . ?
N16 C41 C42 N19 -2.2(9) . . . . ?
C40 C41 C42 N19 177.8(8) . . . . ?
N16 C41 C42 C43 -179.2(8) . . . . ?
C40 C41 C42 C43 0.8(15) . . . . ?
N19 C42 C43 C44 -1.0(9) . . . . ?
C41 C42 C43 C44 176.1(8) . . . . ?
C42 C43 C44 N20 0.7(9) . . . . ?
O1 C45 C46 O2 -1.8(11) . . . . ?
O3 C45 C46 O2 -179.5(8) . . . . ?
O1 C45 C46 O4 176.1(7) . . . . ?
O3 C45 C46 O4 -1.6(10) . . . . ?
O5 C47 C48 O6 -3.2(16) . . . . ?
O7 C47 C48 O6 177.1(10) . . . . ?
O5 C47 C48 O8 -175.9(9) . . . . ?
O7 C47 C48 O8 4.4(12) . . . . ?
O9 C49 C50 O10 2.7(13) . . . . ?
O11 C49 C50 O10 -176.8(8) . . . . ?
O9 C49 C50 O12 -179.7(8) . . . . ?
O11 C49 C50 O12 0.8(12) . . . . ?
C2 C1 N1 N2 -0.9(8) . . . . ?
C1 N1 N2 C3 0.0(7) . . . . ?
C1 N1 N2 Fe1 -179.2(5) . . . . ?
C2 C3 N2 N1 0.8(7) . . . . ?
C4 C3 N2 N1 -179.4(5) . . . . ?
C2 C3 N2 Fe1 -179.7(4) . . . . ?
C4 C3 N2 Fe1 0.1(7) . . . . ?
C10 C9 N3 N4 0.4(7) . . . . ?
C8 C9 N3 N4 -179.9(5) . . . . ?
C10 C9 N3 Fe1 -174.8(5) . . . . ?
C8 C9 N3 Fe1 4.9(7) . . . . ?
C10 C11 N4 N3 -0.6(8) . . . . ?
C9 N3 N4 C11 0.2(7) . . . . ?
Fe1 N3 N4 C11 173.6(5) . . . . ?
C5 C4 N5 C8 -2.1(10) . . . . ?
C3 C4 N5 C8 179.2(6) . . . . ?
C5 C4 N5 Fe1 174.7(6) . . . . ?
C3 C4 N5 Fe1 -4.0(7) . . . . ?
C7 C8 N5 C4 2.9(11) . . . . ?
C9 C8 N5 C4 179.6(6) . . . . ?
C7 C8 N5 Fe1 -173.9(6) . . . . ?
C9 C8 N5 Fe1 2.8(8) . . . . ?
C18 C19 N6 C15 -0.4(10) . . . . ?
C20 C19 N6 C15 -179.0(6) . . . . ?
C18 C19 N6 Fe1 179.4(5) . . . . ?
C20 C19 N6 Fe1 0.8(7) . . . . ?
C16 C15 N6 C19 1.3(10) . . . . ?
C14 C15 N6 C19 180.0(6) . . . . ?
C16 C15 N6 Fe1 -178.5(5) . . . . ?
C14 C15 N6 Fe1 0.2(7) . . . . ?
C13 C12 N7 N8 -0.5(8) . . . . ?
C13 C14 N8 N7 0.4(7) . . . . ?
C15 C14 N8 N7 -179.7(5) . . . . ?
C13 C14 N8 Fe1 176.2(4) . . . . ?
C15 C14 N8 Fe1 -3.9(7) . . . . ?
C12 N7 N8 C14 0.1(7) . . . . ?
C12 N7 N8 Fe1 -174.4(5) . . . . ?
C21 C20 N9 N10 -0.8(7) . . . . ?
C19 C20 N9 N10 178.1(5) . . . . ?
C21 C20 N9 Fe1 176.4(5) . . . . ?
C19 C20 N9 Fe1 -4.6(7) . . . . ?
C21 C22 N10 N9 0.3(10) . . . . ?
C20 N9 N10 C22 0.3(8) . . . . ?
Fe1 N9 N10 C22 -176.0(5) . . . . ?
C24 C23 N11 N12 -0.4(9) . . . . ?
C24 C25 N12 N11 -0.4(7) . . . . ?
C26 C25 N12 N11 -179.8(6) . . . . ?
C24 C25 N12 Fe2 -178.4(5) . . . . ?
C26 C25 N12 Fe2 2.2(7) . . . . ?
C23 N11 N12 C25 0.5(8) . . . . ?
C23 N11 N12 Fe2 177.7(6) . . . . ?
C32 C31 N13 N14 0.0(7) . . . . ?
C30 C31 N13 N14 -179.5(5) . . . . ?
C32 C31 N13 Fe2 173.7(5) . . . . ?
C30 C31 N13 Fe2 -5.8(7) . . . . ?
C32 C33 N14 N13 0.1(9) . . . . ?
C31 N13 N14 C33 0.0(7) . . . . ?
Fe2 N13 N14 C33 -171.7(5) . . . . ?
C29 C30 N15 C26 -3.8(10) . . . . ?
C31 C30 N15 C26 177.0(6) . . . . ?
C29 C30 N15 Fe2 177.8(6) . . . . ?
C31 C30 N15 Fe2 -1.4(7) . . . . ?
C27 C26 N15 C30 3.4(10) . . . . ?
C25 C26 N15 C30 -177.9(6) . . . . ?
C27 C26 N15 Fe2 -178.2(6) . . . . ?
C25 C26 N15 Fe2 0.6(7) . . . . ?
C40 C41 N16 C37 0.1(11) . . . . ?
C42 C41 N16 C37 -180.0(6) . . . . ?
C40 C41 N16 Fe2 179.8(6) . . . . ?
C42 C41 N16 Fe2 -0.2(8) . . . . ?
C38 C37 N16 C41 0.3(11) . . . . ?
C36 C37 N16 C41 179.5(6) . . . . ?
C38 C37 N16 Fe2 -179.4(6) . . . . ?
C36 C37 N16 Fe2 -0.3(8) . . . . ?
C35 C34 N17 N18 0.2(9) . . . . ?
C34 N17 N18 C36 0.5(8) . . . . ?
C34 N17 N18 Fe2 -178.8(6) . . . . ?
C35 C36 N18 N17 -1.0(8) . . . . ?
C37 C36 N18 N17 178.6(6) . . . . ?
C35 C36 N18 Fe2 178.5(5) . . . . ?
C37 C36 N18 Fe2 -1.9(8) . . . . ?
C43 C42 N19 N20 0.9(8) . . . . ?
C41 C42 N19 N20 -176.9(6) . . . . ?
C43 C42 N19 Fe2 -178.6(5) . . . . ?
C41 C42 N19 Fe2 3.7(8) . . . . ?
C42 N19 N20 C44 -0.4(7) . . . . ?
Fe2 N19 N20 C44 178.9(5) . . . . ?
C43 C44 N20 N19 -0.2(8) . . . . ?
O1 C45 O3 Cr1 179.8(7) . . . . ?
C46 C45 O3 Cr1 -2.8(9) . . . . ?
O2 C46 O4 Cr1 -177.1(7) . . . . ?
C45 C46 O4 Cr1 5.2(8) . . . . ?
O5 C47 O7 Cr1 175.6(8) . . . . ?
C48 C47 O7 Cr1 -4.6(10) . . . . ?
O6 C48 O8 Cr1 -174.2(9) . . . . ?
C47 C48 O8 Cr1 -2.0(11) . . . . ?
O9 C49 O11 Cr1 173.0(8) . . . . ?
C50 C49 O11 Cr1 -7.6(10) . . . . ?
O10 C50 O12 Cr1 -176.2(7) . . . . ?
C49 C50 O12 Cr1 6.4(9) . . . . ?
